data_7716852
loop_
_publ_author_name
'Zhang, Lirong'
'Teri, Gele'
'Qi, Liming'
'Bai, Sagala'
'Liu, Xin'
'Baiyin, Menghe'

_publ_section_title
;
 Syntheses, crystal structure, and photoelectric properties of two
 selenoantimonates A-Zn-Sb-Se (A = Rb and Cs).
;
_journal_issue 35
_journal_name_full 'Dalton transactions (Cambridge, England : 2003)'
_journal_page_first 14735
_journal_page_last 14741
_journal_paper_doi 10.1039/d4dt01944j
_journal_volume 53
_journal_year 2024
_chemical_formula_moiety '4(Cs), Sb2 Se7 Zn2'
_chemical_formula_sum 'Cs4 Sb2 Se7 Zn2'
_chemical_formula_weight 1458.65
_space_group_crystal_system monoclinic
_space_group_IT_number 14
_space_group_name_Hall '-P 2ybc'
_space_group_name_H-M_alt 'P 1 21/c 1'
_symmetry_Int_Tables_number 14
_atom_sites_solution_primary iterative
_audit_creation_date 2023-12-27
_audit_creation_method
;
Olex2 1.2
(compiled 2018.05.29 svn.r3508 for OlexSys, GUI svn.r5506)
;
_audit_update_record
;
2024-01-08 deposited with the CCDC.	2024-08-12 downloaded from the CCDC.
;
_cell_angle_alpha 90
_cell_angle_beta 106.755(4)
_cell_angle_gamma 90
_cell_formula_units_Z 4
_cell_length_a 12.7022(19)
_cell_length_b 9.3928(13)
_cell_length_c 17.516(3)
_cell_measurement_reflns_used 9917
_cell_measurement_temperature 279.00
_cell_measurement_theta_max 28.48
_cell_measurement_theta_min 2.43
_cell_volume 2001.1(5)
_computing_cell_refinement 'SAINT V8.40B (?, 2016)'
_computing_data_reduction 'SAINT V8.40B (?, 2016)'
_computing_molecular_graphics 'Olex2 (Dolomanov et al., 2009)'
_computing_publication_material 'Olex2 (Dolomanov et al., 2009)'
_computing_structure_refinement 'olex2.refine (Bourhis et al., 2015)'
_computing_structure_solution 'olex2.solve (Bourhis et al., 2015)'
_diffrn_ambient_temperature 279.0
_diffrn_measured_fraction_theta_full 0.9997
_diffrn_measured_fraction_theta_max 0.9997
_diffrn_measurement_device_type 'Bruker APEX-II CCD'
_diffrn_measurement_method '\f and \w scans'
_diffrn_radiation_type 'Mo K\a'
_diffrn_radiation_wavelength 0.71073
_diffrn_reflns_av_R_equivalents 0.1041
_diffrn_reflns_av_unetI/netI 0.0691
_diffrn_reflns_limit_h_max 19
_diffrn_reflns_limit_h_min -18
_diffrn_reflns_limit_k_max 14
_diffrn_reflns_limit_k_min -14
_diffrn_reflns_limit_l_max 26
_diffrn_reflns_limit_l_min -26
_diffrn_reflns_number 56570
_diffrn_reflns_theta_full 25.0273
_diffrn_reflns_theta_max 25.03
_diffrn_reflns_theta_min 2.43
_diffrn_standards_number 0
_exptl_absorpt_coefficient_mu 24.917
_exptl_absorpt_correction_T_max 0.7464
_exptl_absorpt_correction_T_min 0.3898
_exptl_absorpt_correction_type none
_exptl_absorpt_process_details
;
SADABS-2016/2 (Bruker,2016/2) was used for absorption correction.
wR2(int) was 0.1565 before and 0.0766 after correction.
The Ratio of minimum to maximum transmission is 0.5222.
The \l/2 correction factor is Not present.
;
_exptl_crystal_colour 'clear light colourless'
_exptl_crystal_colour_lustre clear
_exptl_crystal_colour_modifier light
_exptl_crystal_colour_primary colourless
_exptl_crystal_density_diffrn 4.8413
_exptl_crystal_description block
_exptl_crystal_F_000 2473.7471
_exptl_crystal_size_max 0.1
_exptl_crystal_size_mid 0.1
_exptl_crystal_size_min 0.1
_refine_diff_density_max 1.9945
_refine_diff_density_min -3.7193
_refine_diff_density_rms 0.4831
_refine_ls_d_res_high 0.8400
_refine_ls_d_res_low 8.3862
_refine_ls_goodness_of_fit_ref 1.0322
_refine_ls_hydrogen_treatment undef
_refine_ls_matrix_type full
_refine_ls_number_constraints 0
_refine_ls_number_parameters 136
_refine_ls_number_reflns 3531
_refine_ls_number_restraints 0
_refine_ls_restrained_S_all 1.0322
_refine_ls_R_factor_all 0.0588
_refine_ls_R_factor_gt 0.0528
_refine_ls_shift/su_max 0.0002
_refine_ls_shift/su_mean 0.0001
_refine_ls_structure_factor_coef Fsqd
_refine_ls_weighting_details 'w=1/[\s^2^(Fo^2^)+(0.0477P)^2^+186.6777P] where P=(Fo^2^+2Fc^2^)/3'
_refine_ls_weighting_scheme calc
_refine_ls_wR_factor_gt 0.1392
_refine_ls_wR_factor_ref 0.1429
_reflns_Friedel_coverage 0.0
_reflns_limit_h_max 14
_reflns_limit_h_min -15
_reflns_limit_k_max 11
_reflns_limit_k_min 0
_reflns_limit_l_max 20
_reflns_limit_l_min 0
_reflns_number_gt 3159
_reflns_number_total 3531
_reflns_threshold_expression I>=2u(I)
_cod_data_source_file d4dt01944j2.cif
_cod_data_source_block mo_T_20230730_62Z_281K_0m_a
_cod_depositor_comments 'Adding full bibliography for 7716851--7716852.cif.'
_cod_database_code 7716852
_olex2_refinement_description
;
;
_olex2_submission_special_instructions 'No special instructions were received'

loop_
_space_group_symop_id
_space_group_symop_operation_xyz
1 x,y,z
2 -x,y+1/2,-z+1/2
3 -x,-y,-z
4 x,-y-1/2,z-1/2

loop_
_atom_site_label
_atom_site_type_symbol
_atom_site_fract_x
_atom_site_fract_y
_atom_site_fract_z
_atom_site_U_iso_or_equiv
_atom_site_adp_type
_atom_site_occupancy
_atom_site_refinement_flags_posn
Cs1 Cs 0.02505(9) 1.01550(12) 0.30065(7) 0.0264(3) Uani 1.000000 .
Sb1 Sb 0.08740(9) 0.43508(12) 0.44334(6) 0.0179(3) Uani 1.000000 .
Cs03 Cs 0.26285(10) 0.34201(13) 0.68348(7) 0.0294(3) Uani 1.000000 .
Sb2 Sb 0.50865(9) -0.03834(12) 0.37489(7) 0.0220(3) Uani 1.000000 .
Cs Cs 0.30767(11) -0.36964(13) 0.27541(9) 0.0388(3) Uani 1.000000 .
Cs06 Cs 0.34649(11) -0.17717(16) 0.03218(8) 0.0402(3) Uani 1.000000 .
Se1 Se 0.14773(14) 1.06125(19) 0.52858(11) 0.0242(4) Uani 1.000000 .
Zn1 Zn 0.04374(16) 0.8355(2) 0.50153(12) 0.0202(4) Uani 1.000000 .
Zn2 Zn 0.27961(16) 0.1511(2) 0.45412(12) 0.0224(4) Uani 1.000000 .
Se2 Se 0.09769(17) 0.6810(2) 0.62192(12) 0.0338(5) Uani 1.000000 .
Se3 Se 0.06016(19) 0.6862(2) 0.38794(13) 0.0359(5) Uani 1.000000 .
Se7 Se 0.48934(18) -0.1191(2) 0.23580(13) 0.0376(5) Uani 1.000000 .
Se5 Se 0.42912(18) 0.2696(3) 0.54853(14) 0.0404(5) Uani 1.000000 .
Se4 Se 0.19641(19) 0.3389(2) 0.35579(14) 0.0400(5) Uani 1.000000 .
Se6 Se 0.3109(2) -0.0484(3) 0.37720(16) 0.0483(6) Uani 1.000000 .

loop_
_atom_site_aniso_label
_atom_site_aniso_U_11
_atom_site_aniso_U_22
_atom_site_aniso_U_33
_atom_site_aniso_U_12
_atom_site_aniso_U_13
_atom_site_aniso_U_23
Cs1 0.0303(6) 0.0218(6) 0.0241(6) -0.0012(5) 0.0031(4) 0.0015(4)
Sb1 0.0235(6) 0.0146(5) 0.0158(5) -0.0013(4) 0.0059(4) 0.0001(4)
Cs03 0.0303(6) 0.0282(6) 0.0310(6) 0.0005(5) 0.0111(5) -0.0027(5)
Sb2 0.0224(6) 0.0183(6) 0.0245(6) -0.0035(5) 0.0054(5) -0.0011(5)
Cs 0.0352(7) 0.0244(6) 0.0612(9) -0.0033(5) 0.0211(6) -0.0001(6)
Cs06 0.0370(7) 0.0500(8) 0.0336(7) 0.0131(6) 0.0100(5) -0.0041(6)
Se1 0.0229(8) 0.0198(9) 0.0322(10) -0.0034(7) 0.0117(7) -0.0018(7)
Zn1 0.0245(10) 0.0147(9) 0.0232(10) -0.0005(8) 0.0095(8) 0.0003(8)
Zn2 0.0204(10) 0.0217(10) 0.0251(10) 0.0039(8) 0.0065(8) -0.0000(8)
Se2 0.0348(11) 0.0308(11) 0.0360(11) -0.0012(8) 0.0106(9) 0.0022(9)
Se3 0.0516(13) 0.0229(10) 0.0349(11) 0.0013(9) 0.0153(9) -0.0003(8)
Se7 0.0392(11) 0.0418(12) 0.0330(11) -0.0025(9) 0.0125(9) 0.0017(9)
Se5 0.0350(11) 0.0417(12) 0.0435(12) -0.0018(9) 0.0094(9) 0.0016(10)
Se4 0.0456(12) 0.0355(11) 0.0432(12) 0.0088(10) 0.0194(10) 0.0082(10)
Se6 0.0426(13) 0.0473(14) 0.0566(15) 0.0064(11) 0.0169(11) -0.0071(11)

loop_
_atom_type_symbol
_atom_type_scat_dispersion_real
_atom_type_scat_dispersion_imag
_atom_type_scat_Cromer_Mann_a1
_atom_type_scat_Cromer_Mann_a2
_atom_type_scat_Cromer_Mann_a3
_atom_type_scat_Cromer_Mann_a4
_atom_type_scat_Cromer_Mann_b1
_atom_type_scat_Cromer_Mann_b2
_atom_type_scat_Cromer_Mann_b3
_atom_type_scat_Cromer_Mann_b4
_atom_type_scat_Cromer_Mann_c
_atom_type_scat_source
_atom_type_scat_dispersion_source
Cs -0.25336 2.18958 20.38920 19.10620 10.66200 1.49530 3.56900 0.31070 24.38790 213.90401 3.33520007133 'International Tables Volume C Table 6.1.1.4 (pp. 500-502)' 'Henke, Gullikson and Davis, At. Data and Nucl. Data Tables, 1993, 54, 2'
Sb -0.60640 1.48759 19.64180 19.04550 5.03710 2.68270 5.30340 0.46070 27.90740 75.28250 4.59089994431 'International Tables Volume C Table 6.1.1.4 (pp. 500-502)' 'Henke, Gullikson and Davis, At. Data and Nucl. Data Tables, 1993, 54, 2'
Zn 0.31207 1.46666 14.07430 7.03180 5.16520 2.41000 3.26550 0.23330 10.31630 58.70970 1.30410003662 'International Tables Volume C Table 6.1.1.4 (pp. 500-502)' 'Henke, Gullikson and Davis, At. Data and Nucl. Data Tables, 1993, 54, 2'
Se -0.08110 2.30834 17.00060 5.81960 3.97310 4.35430 2.40980 0.27260 15.23720 43.81630 2.84089994431 'International Tables Volume C Table 6.1.1.4 (pp. 500-502)' 'Henke, Gullikson and Davis, At. Data and Nucl. Data Tables, 1993, 54, 2'

loop_
_geom_angle_atom_site_label_1
_geom_angle_atom_site_label_2
_geom_angle_atom_site_label_3
_geom_angle
_geom_angle_site_symmetry_1
_geom_angle_site_symmetry_3
_geom_angle_publ_flag
Se3 Sb1 Se2 102.73(8) . 3_566 ?
Se4 Sb1 Se2 99.91(8) . 3_566 ?
Se4 Sb1 Se3 98.01(8) . . ?
Se5 Sb2 Se7 100.51(8) 3_656 . ?
Se6 Sb2 Se7 100.72(9) . . ?
Se6 Sb2 Se5 96.79(9) . 3_656 ?
Zn2 Se1 Zn1 125.51(10) 1_565 . ?
Zn2 Se1 Zn1 120.10(9) 1_565 3_576 ?
Se2 Zn1 Se1 109.67(10) . . ?
Se2 Zn1 Se1 114.44(10) . 3_576 ?
Se3 Zn1 Se1 118.23(10) . . ?
Se3 Zn1 Se1 110.25(10) . 3_576 ?
Se3 Zn1 Se2 106.41(10) . . ?
Se5 Zn2 Se1 107.90(10) . 1_545 ?
Se4 Zn2 Se1 112.35(10) . 1_545 ?
Se4 Zn2 Se5 104.05(11) . . ?
Se6 Zn2 Se1 105.53(11) . 1_545 ?
Se6 Zn2 Se5 121.39(11) . . ?
Se6 Zn2 Se4 105.73(11) . . ?
Zn1 Se2 Sb1 82.89(8) . 3_566 ?
Zn1 Se3 Sb1 104.57(9) . . ?
Zn2 Se5 Sb2 91.78(9) . 3_656 ?
Zn2 Se4 Sb1 91.80(9) . . ?
Zn2 Se6 Sb2 107.77(11) . . ?

loop_
_geom_bond_atom_site_label_1
_geom_bond_atom_site_label_2
_geom_bond_distance
_geom_bond_site_symmetry_2
_geom_bond_publ_flag
Sb1 Se2 2.544(2) 3_566 ?
Sb1 Se3 2.536(2) . ?
Sb1 Se4 2.512(2) . ?
Sb2 Se7 2.495(2) . ?
Sb2 Se5 2.556(3) 3_656 ?
Sb2 Se6 2.526(3) . ?
Se1 Zn1 2.470(3) . ?
Se1 Zn1 2.529(3) 3_576 ?
Se1 Zn2 2.545(3) 1_565 ?
Zn1 Se2 2.488(3) . ?
Zn1 Se3 2.492(3) . ?
Zn2 Se5 2.402(3) . ?
Zn2 Se4 2.479(3) . ?
Zn2 Se6 2.407(3) . ?
